data_1553334
loop_
_publ_author_name
'Cai, Runlin'
'Wu, Yingnan'
'Chen, Senhua'
'Cui, Hui'
'Liu, Zhaoming'
'Li, Chunyuan'
'She, Zhigang'

_publ_section_title
;
 Peniisocoumarins A-J: Isocoumarins from Penicillium commune QQF-3, an
 Endophytic Fungus of the Mangrove Plant Kandelia candel.
;
_journal_issue 6
_journal_name_full 'Journal of natural products'
_journal_page_first 1376
_journal_page_last 1383
_journal_paper_doi 10.1021/acs.jnatprod.7b01018
_journal_volume 81
_journal_year 2018
_chemical_absolute_configuration ad
_chemical_formula_moiety 'C13 H13 Cl O5'
_chemical_formula_sum 'C13 H13 Cl O5'
_chemical_formula_weight 284.68
_space_group_crystal_system monoclinic
_space_group_IT_number 5
_space_group_name_Hall 'C 2y'
_space_group_name_H-M_alt 'C 1 2 1'
_atom_sites_solution_hydrogens geom
_atom_sites_solution_primary direct
_audit_creation_date 2017-10-14
_audit_creation_method
;
Olex2 1.2
(compiled 2017.03.02 svn.r3394 for OlexSys, GUI svn.r5381)
;
_cell_angle_alpha 90
_cell_angle_beta 107.302(2)
_cell_angle_gamma 90
_cell_formula_units_Z 4
_cell_length_a 22.0660(6)
_cell_length_b 9.1694(3)
_cell_length_c 6.5996(2)
_cell_measurement_reflns_used 6397
_cell_measurement_temperature 293(2)
_cell_measurement_theta_max 73.6430
_cell_measurement_theta_min 5.2410
_cell_volume 1274.89(7)
_computing_molecular_graphics 'Olex2 (Dolomanov et al., 2009)'
_computing_publication_material 'Olex2 (Dolomanov et al., 2009)'
_computing_structure_refinement 'XL (Sheldrick, 2008)'
_computing_structure_solution 'XS (Sheldrick, 2008)'
_diffrn_ambient_temperature 293(2)
_diffrn_measured_fraction_theta_full 1.000
_diffrn_measured_fraction_theta_max 0.991
_diffrn_measurement_device_type 'multiwire proportional'
_diffrn_measurement_method 'phi and omega scans'
_diffrn_radiation_monochromator graphite
_diffrn_radiation_type CuK\a
_diffrn_radiation_wavelength 1.54178
_diffrn_reflns_av_R_equivalents 0.0229
_diffrn_reflns_av_unetI/netI 0.0175
_diffrn_reflns_Laue_measured_fraction_full 1.000
_diffrn_reflns_Laue_measured_fraction_max 0.991
_diffrn_reflns_limit_h_max 27
_diffrn_reflns_limit_h_min -27
_diffrn_reflns_limit_k_max 11
_diffrn_reflns_limit_k_min -11
_diffrn_reflns_limit_l_max 8
_diffrn_reflns_limit_l_min -8
_diffrn_reflns_number 9242
_diffrn_reflns_point_group_measured_fraction_full 0.991
_diffrn_reflns_point_group_measured_fraction_max 0.972
_diffrn_reflns_theta_full 67.679
_diffrn_reflns_theta_max 74.025
_diffrn_reflns_theta_min 4.197
_exptl_absorpt_coefficient_mu 2.804
_exptl_absorpt_correction_type none
_exptl_crystal_colour colourless
_exptl_crystal_density_diffrn 1.483
_exptl_crystal_description block
_exptl_crystal_F_000 592
_exptl_crystal_size_max 0.021
_exptl_crystal_size_mid 0.019
_exptl_crystal_size_min 0.018
_refine_diff_density_max 0.391
_refine_diff_density_min -0.222
_refine_diff_density_rms 0.046
_refine_ls_abs_structure_details
;
 Classical Flack method preferred over Parsons because s.u. lower.
;
_refine_ls_abs_structure_Flack -0.02(2)
_refine_ls_extinction_method none
_refine_ls_goodness_of_fit_ref 1.044
_refine_ls_hydrogen_treatment constr
_refine_ls_matrix_type full
_refine_ls_number_parameters 175
_refine_ls_number_reflns 2499
_refine_ls_number_restraints 1
_refine_ls_restrained_S_all 1.044
_refine_ls_R_factor_all 0.0339
_refine_ls_R_factor_gt 0.0336
_refine_ls_shift/su_max 0.000
_refine_ls_shift/su_mean 0.000
_refine_ls_structure_factor_coef Fsqd
_refine_ls_weighting_details 'w=1/[\s^2^(Fo^2^)+(0.0682P)^2^+0.5673P] where P=(Fo^2^+2Fc^2^)/3'
_refine_ls_weighting_scheme calc
_refine_ls_wR_factor_gt 0.0926
_refine_ls_wR_factor_ref 0.0929
_reflns_Friedel_coverage 0.840
_reflns_Friedel_fraction_full 0.981
_reflns_Friedel_fraction_max 0.951
_reflns_number_gt 2478
_reflns_number_total 2499
_reflns_threshold_expression 'I > 2\s(I)'
_cod_data_source_file np7b01018_si_005.cif
_cod_data_source_block aa
_cod_database_code 1553334
_shelx_shelxl_version_number 2014/7
_shelx_space_group_comment
;
The symmetry employed for this shelxl refinement is uniquely defined
by the following loop, which should always be used as a source of
symmetry information in preference to the above space-group names.
They are only intended as comments.
;
_olex2_refinement_description
;
1. Fixed Uiso
 At 1.2 times of:
  All C(H) groups, All C(H,H) groups
 At 1.5 times of:
  All C(H,H,H) groups, All O(H) groups
2.a Ternary CH refined with riding coordinates:
 C2'(H2')
2.b Secondary CH2 refined with riding coordinates:
 C1'(H1'A,H1'B), C3'(H3'A,H3'B)
2.c Aromatic/amide H refined with riding coordinates:
 C7(H7), C5(H5), C4(H4)
2.d Idealised Me refined as rotating group:
 C9(H9A,H9B,H9C)
2.e Idealised tetrahedral OH refined as rotating group:
 O5(H5A), O3(H3)
;
_olex2_submission_special_instructions 'No special instructions were received'

loop_
_space_group_symop_operation_xyz
'x, y, z'
'-x, y, -z'
'x+1/2, y+1/2, z'
'-x+1/2, y+1/2, -z'

loop_
_atom_site_label
_atom_site_type_symbol
_atom_site_fract_x
_atom_site_fract_y
_atom_site_fract_z
_atom_site_U_iso_or_equiv
_atom_site_adp_type
_atom_site_occupancy
_atom_site_site_symmetry_order
_atom_site_calc_flag
_atom_site_refinement_flags_posn
Cl1 Cl -0.36349(3) -0.79650(9) -0.45956(10) 0.0320(2) Uani 1 1 d .
O4 O -0.66754(8) -1.2988(3) -0.4051(3) 0.0270(4) Uani 1 1 d .
O2 O -0.37903(9) -1.1158(2) -0.1153(3) 0.0234(4) Uani 1 1 d .
O1 O -0.36551(9) -1.3525(2) -0.1317(3) 0.0263(4) Uani 1 1 d .
C6 C -0.60323(11) -1.2974(4) -0.3465(3) 0.0213(5) Uani 1 1 d .
C7 C -0.56570(13) -1.4223(3) -0.3127(4) 0.0226(5) Uani 1 1 d .
H7 H -0.5842 -1.5144 -0.3303 0.027 Uiso 1 1 calc R
C8A C -0.47193(12) -1.2675(3) -0.2236(4) 0.0200(5) Uani 1 1 d .
C4A C -0.51114(12) -1.1424(3) -0.2592(4) 0.0194(5) Uani 1 1 d .
C5 C -0.57650(12) -1.1579(3) -0.3224(4) 0.0214(5) Uani 1 1 d .
H5 H -0.6025 -1.0759 -0.3487 0.026 Uiso 1 1 calc R
C8 C -0.49997(13) -1.4071(3) -0.2520(4) 0.0210(5) Uani 1 1 d .
O5 O -0.46455(9) -1.5295(2) -0.2214(3) 0.0279(4) Uani 1 1 d .
H5A H -0.4268 -1.5077 -0.1803 0.042 Uiso 1 1 calc GR
C4 C -0.48022(12) -1.0023(3) -0.2204(4) 0.0219(5) Uani 1 1 d .
H4 H -0.5045 -0.9176 -0.2482 0.026 Uiso 1 1 calc R
O3 O -0.25581(10) -0.7260(3) 0.1338(4) 0.0363(5) Uani 1 1 d .
H3 H -0.2209 -0.7641 0.1544 0.055 Uiso 1 1 calc GR
C1 C -0.40410(12) -1.2522(3) -0.1568(4) 0.0214(5) Uani 1 1 d .
C3 C -0.41699(12) -0.9925(3) -0.1450(4) 0.0227(5) Uani 1 1 d .
C2' C -0.32664(12) -0.8344(3) -0.1802(4) 0.0243(5) Uani 1 1 d .
H2' H -0.3006 -0.9225 -0.1657 0.029 Uiso 1 1 calc R
C1' C -0.37832(12) -0.8592(3) -0.0738(5) 0.0258(6) Uani 1 1 d .
H1'A H -0.3586 -0.8652 0.0784 0.031 Uiso 1 1 calc R
H1'B H -0.4064 -0.7753 -0.1011 0.031 Uiso 1 1 calc R
C3' C -0.28408(13) -0.7051(3) -0.0866(5) 0.0271(6) Uani 1 1 d .
H3'A H -0.2513 -0.6953 -0.1562 0.033 Uiso 1 1 calc R
H3'B H -0.3090 -0.6162 -0.1105 0.033 Uiso 1 1 calc R
C9 C -0.69863(13) -1.4371(3) -0.4313(5) 0.0329(7) Uani 1 1 d .
H9A H -0.6860 -1.4935 -0.5345 0.049 Uiso 1 1 calc GR
H9B H -0.7438 -1.4229 -0.4788 0.049 Uiso 1 1 calc GR
H9C H -0.6870 -1.4880 -0.2981 0.049 Uiso 1 1 calc GR

loop_
_atom_site_aniso_label
_atom_site_aniso_U_11
_atom_site_aniso_U_22
_atom_site_aniso_U_33
_atom_site_aniso_U_23
_atom_site_aniso_U_13
_atom_site_aniso_U_12
Cl1 0.0343(3) 0.0307(4) 0.0286(3) 0.0020(3) 0.0056(2) -0.0056(3)
O4 0.0152(8) 0.0319(10) 0.0324(9) -0.0027(9) 0.0049(6) -0.0007(8)
O2 0.0168(8) 0.0232(10) 0.0292(10) 0.0014(7) 0.0054(7) 0.0006(7)
O1 0.0192(8) 0.0248(9) 0.0331(10) 0.0019(7) 0.0051(7) 0.0051(7)
C6 0.0168(11) 0.0288(12) 0.0176(10) -0.0003(11) 0.0040(8) 0.0006(11)
C7 0.0221(13) 0.0222(14) 0.0232(13) -0.0010(10) 0.0061(10) -0.0004(10)
C8A 0.0172(11) 0.0231(13) 0.0193(10) 0.0012(9) 0.0049(8) 0.0018(9)
C4A 0.0202(12) 0.0216(13) 0.0166(12) 0.0022(9) 0.0059(9) 0.0018(10)
C5 0.0182(12) 0.0241(13) 0.0211(12) 0.0018(10) 0.0048(9) 0.0040(10)
C8 0.0211(12) 0.0219(13) 0.0193(12) 0.0010(10) 0.0046(9) 0.0038(10)
O5 0.0231(9) 0.0195(10) 0.0395(11) 0.0007(8) 0.0070(8) 0.0039(7)
C4 0.0195(11) 0.0227(13) 0.0237(12) 0.0032(10) 0.0070(10) 0.0026(10)
O3 0.0204(9) 0.0523(14) 0.0321(11) 0.0025(10) 0.0013(8) -0.0001(9)
C1 0.0201(12) 0.0242(13) 0.0194(11) 0.0021(9) 0.0051(9) 0.0005(10)
C3 0.0221(12) 0.0229(13) 0.0241(12) 0.0024(10) 0.0085(10) 0.0014(10)
C2' 0.0214(11) 0.0225(14) 0.0284(13) 0.0038(10) 0.0065(10) 0.0001(9)
C1' 0.0218(12) 0.0250(14) 0.0314(13) 0.0002(11) 0.0094(10) 0.0001(11)
C3' 0.0194(12) 0.0275(14) 0.0327(15) 0.0018(12) 0.0051(10) -0.0024(11)
C9 0.0210(13) 0.0349(16) 0.0422(17) -0.0063(12) 0.0084(12) -0.0052(11)

loop_
_atom_type_symbol
_atom_type_description
_atom_type_scat_dispersion_real
_atom_type_scat_dispersion_imag
_atom_type_scat_source
C C 0.0181 0.0091 'International Tables Vol C Tables 4.2.6.8 and 6.1.1.4'
H H 0.0000 0.0000 'International Tables Vol C Tables 4.2.6.8 and 6.1.1.4'
Cl Cl 0.3639 0.7018 'International Tables Vol C Tables 4.2.6.8 and 6.1.1.4'
O O 0.0492 0.0322 'International Tables Vol C Tables 4.2.6.8 and 6.1.1.4'

loop_
_geom_angle_atom_site_label_1
_geom_angle_atom_site_label_2
_geom_angle_atom_site_label_3
_geom_angle
C6 O4 C9 117.9(2)
C1 O2 C3 121.9(2)
O4 C6 C7 124.0(3)
O4 C6 C5 114.3(3)
C7 C6 C5 121.6(2)
C8 C7 C6 118.8(3)
C4A C8A C1 120.2(2)
C8 C8A C4A 119.5(2)
C8 C8A C1 120.4(2)
C8A C4A C4 117.4(2)
C5 C4A C8A 119.9(2)
C5 C4A C4 122.7(2)
C4A C5 C6 119.6(2)
C7 C8 C8A 120.5(2)
O5 C8 C7 117.9(2)
O5 C8 C8A 121.6(2)
C3 C4 C4A 120.8(2)
O2 C1 C8A 118.4(2)
O1 C1 O2 115.8(2)
O1 C1 C8A 125.8(2)
O2 C3 C1' 111.1(2)
C4 C3 O2 121.2(3)
C4 C3 C1' 127.6(2)
C1' C2' Cl1 109.05(18)
C1' C2' C3' 112.6(2)
C3' C2' Cl1 107.39(19)
C3 C1' C2' 114.6(2)
O3 C3' C2' 110.0(2)

loop_
_geom_bond_atom_site_label_1
_geom_bond_atom_site_label_2
_geom_bond_distance
Cl1 C2' 1.814(3)
O4 C6 1.355(3)
O4 C9 1.428(4)
O2 C1 1.362(3)
O2 C3 1.386(3)
O1 C1 1.231(3)
C6 C7 1.392(4)
C6 C5 1.398(4)
C7 C8 1.392(4)
C8A C4A 1.414(3)
C8A C8 1.409(4)
C8A C1 1.436(3)
C4A C5 1.384(3)
C4A C4 1.442(4)
C8 O5 1.348(3)
C4 C3 1.338(4)
O3 C3' 1.415(4)
C3 C1' 1.484(4)
C2' C1' 1.524(4)
C2' C3' 1.524(4)
